data_7033391
loop_
_publ_author_name
'Stokes, Emily C.'
'Langdon-Jones, Emily E'
'Groves, Lara M.'
'Platts, James A.'
'Horton, Peter N.'
'Fallis, Ian A.'
'Coles, Simon J.'
'Pope, Simon J. A.'

_publ_section_title
;
 Cationic, luminescent cyclometalated iridium(iii) complexes based on
 substituted 2-phenylthiazole ligands.
;
_journal_issue 18
_journal_name_full 'Dalton transactions (Cambridge, England : 2003)'
_journal_page_first 8488
_journal_page_last 8496
_journal_paper_doi 10.1039/c4dt03054k
_journal_volume 44
_journal_year 2015
_chemical_formula_moiety 'C50 H40 Ir N4 O4 S2, P F6, 0.25(C4 H10 O)'
_chemical_formula_sum 'C51 H42.5 F6 Ir N4 O4.25 P S2'
_chemical_formula_weight 1180.68
_chemical_name_systematic
;
 ?
;
_space_group_crystal_system triclinic
_space_group_IT_number 2
_space_group_name_Hall '-P 1'
_space_group_name_H-M_alt 'P -1'
_symmetry_space_group_name_Hall '-P 1'
_symmetry_space_group_name_H-M 'P -1'
_atom_sites_solution_hydrogens geom
_audit_creation_method SHELXL-2013
_audit_update_record
;
2014-09-23 deposited with the CCDC.
2014-12-03 downloaded from the CCDC.
;
_cell_angle_alpha 87.307(5)
_cell_angle_beta 74.660(5)
_cell_angle_gamma 77.226(5)
_cell_formula_units_Z 4
_cell_length_a 16.3828(11)
_cell_length_b 16.9146(11)
_cell_length_c 18.4938(13)
_cell_measurement_reflns_used 48287
_cell_measurement_temperature 100(2)
_cell_measurement_theta_max 27.5
_cell_measurement_theta_min 2.5
_cell_volume 4819.5(6)
_computing_cell_refinement
;
CrystalClear-SM Expert 3.1 b27 (Rigaku, 2012)
;
_computing_data_collection
;
CrystalClear-SM Expert 3.1 b27 (Rigaku, 2012)
;
_computing_data_reduction
;
CrystalClear-SM Expert 3.1 b27 (Rigaku, 2012)
;
_computing_molecular_graphics 'ORTEP3 for Windows (Farrugia, 1997)'
_computing_publication_material 'WINGX (Farrugia, 1998)'
_computing_structure_refinement 'SHELXL-2013 (Sheldrick, 2013)'
_computing_structure_solution 'SUPERFLIP (Palatinus & Chapuis, 2007)'
_diffrn_ambient_temperature 100(2)
_diffrn_detector 'CCD plate'
_diffrn_detector_area_resol_mean 28.5714
_diffrn_detector_type 'Rigaku HG Saturn724+ (2x2 bin mode)'
_diffrn_measured_fraction_theta_full 0.992
_diffrn_measured_fraction_theta_max 0.984
_diffrn_measurement_device 'four-circle \k diffractometer'
_diffrn_measurement_device_type 'Rigaku AFC12 (Right)'
_diffrn_measurement_method 'profile data from \w-scans'
_diffrn_measurement_specimen_support 'MiTeGen MicroMesh'
_diffrn_radiation_collimation 'Confocal mirrors, VHF Varimax '
_diffrn_radiation_type MoK\a
_diffrn_radiation_wavelength 0.71075
_diffrn_reflns_av_R_equivalents 0.0918
_diffrn_reflns_av_unetI/netI 0.1260
_diffrn_reflns_Laue_measured_fraction_full 0.992
_diffrn_reflns_Laue_measured_fraction_max 0.984
_diffrn_reflns_limit_h_max 21
_diffrn_reflns_limit_h_min -20
_diffrn_reflns_limit_k_max 21
_diffrn_reflns_limit_k_min -21
_diffrn_reflns_limit_l_max 23
_diffrn_reflns_limit_l_min -23
_diffrn_reflns_number 59802
_diffrn_reflns_point_group_measured_fraction_full 0.992
_diffrn_reflns_point_group_measured_fraction_max 0.984
_diffrn_reflns_theta_full 25.242
_diffrn_reflns_theta_max 27.471
_diffrn_reflns_theta_min 3.038
_diffrn_source 'Rotating Anode'
_diffrn_source_current 55.0
_diffrn_source_power 2.475
_diffrn_source_voltage 45.0
_exptl_absorpt_coefficient_mu 2.964
_exptl_absorpt_correction_T_max 1.000
_exptl_absorpt_correction_T_min 0.788
_exptl_absorpt_correction_type multi-scan
_exptl_absorpt_process_details
;
CrystalClear-SM Expert 3.1 b27 (Rigaku, 2012)
;
_exptl_crystal_colour Orange
_exptl_crystal_density_diffrn 1.627
_exptl_crystal_description Needle
_exptl_crystal_F_000 2354
_exptl_crystal_size_max 0.100
_exptl_crystal_size_mid 0.010
_exptl_crystal_size_min 0.010
_refine_diff_density_max 3.442
_refine_diff_density_min -1.770
_refine_diff_density_rms 0.183
_refine_ls_extinction_method none
_refine_ls_goodness_of_fit_ref 1.075
_refine_ls_hydrogen_treatment constr
_refine_ls_matrix_type full
_refine_ls_number_parameters 1288
_refine_ls_number_reflns 21687
_refine_ls_number_restraints 1367
_refine_ls_restrained_S_all 1.051
_refine_ls_R_factor_all 0.1322
_refine_ls_R_factor_gt 0.0646
_refine_ls_shift/su_max 0.001
_refine_ls_shift/su_mean 0.000
_refine_ls_structure_factor_coef Fsqd
_refine_ls_weighting_details 'w=1/[\s^2^(Fo^2^)+(0.0396P)^2^+12.3838P] where P=(Fo^2^+2Fc^2^)/3'
_refine_ls_weighting_scheme calc
_refine_ls_wR_factor_gt 0.1074
_refine_ls_wR_factor_ref 0.1316
_reflns_Friedel_coverage 0.000
_reflns_number_gt 13315
_reflns_number_total 21687
_reflns_threshold_expression 'I > 2\s(I)'
_cod_data_source_file c4dt03054k2.cif
_cod_data_source_block shelx
_cod_depositor_comments
;
The following automatic conversions were performed:

'_exptl_absorpt_correction_type' value 'Multi-scan' changed to
'multi-scan' according to
/usr/data/users/saulius/crontab/automatic-downloads/rss-feeds/RSC/lib/dictionaries/cif_core.dic
dictionary named 'cif_core.dic' version 2.4.2 from 2011-04-26.

Automatic conversion script
Id: cif_fix_values 2935 2014-11-11 08:27:57Z andrius 

 Adding full bibliography for 7033391.cif.
;
_cod_original_formula_sum 'C51 H42.50 F6 Ir N4 O4.25 P S2'
_cod_database_code 7033391
_shelx_space_group_comment
;
The symmetry employed for this shelxl refinement is uniquely defined
by the following loop, which should always be used as a source of
symmetry information in preference to the above space-group names.
They are only intended as comments.
;
_shelx_estimated_absorpt_t_min 0.756
_shelx_estimated_absorpt_t_max 0.971
_shelxl_version_number 2013-4

loop_
_space_group_symop_operation_xyz
'x, y, z'
'-x, -y, -z'

loop_
_atom_site_label
_atom_site_type_symbol
_atom_site_fract_x
_atom_site_fract_y
_atom_site_fract_z
_atom_site_U_iso_or_equiv
_atom_site_adp_type
_atom_site_occupancy
_atom_site_site_symmetry_order
_atom_site_calc_flag
_atom_site_refinement_flags_posn
_atom_site_refinement_flags_adp
_atom_site_refinement_flags_occupancy
_atom_site_disorder_assembly
_atom_site_disorder_group
Ir1 Ir 0.70345(2) 0.37382(2) 0.20017(2) 0.02002(9) Uani 1 1 d . U . . .
Ir2 Ir 0.23337(2) 0.87569(2) 0.22778(2) 0.02097(9) Uani 1 1 d . U . . .
C1 C 0.7314(5) 0.4519(5) 0.1148(4) 0.0188(15) Uani 1 1 d . U . . .
C2 C 0.6752(5) 0.5066(5) 0.0824(4) 0.0270(18) Uani 1 1 d . U . . .
H2 H 0.6145 0.5119 0.1022 0.032 Uiso 1 1 calc R U . . .
C3 C 0.7050(6) 0.5540(5) 0.0218(5) 0.033(2) Uani 1 1 d . U . . .
H3 H 0.6643 0.5908 0.0012 0.039 Uiso 1 1 calc R U . . .
C4 C 0.7929(5) 0.5485(5) -0.0090(5) 0.0310(19) Uani 1 1 d . U . . .
H4 H 0.8127 0.5807 -0.0507 0.037 Uiso 1 1 calc R U . . .
C5 C 0.8512(5) 0.4953(5) 0.0219(5) 0.0281(18) Uani 1 1 d . U . . .
H5 H 0.9117 0.4909 0.0016 0.034 Uiso 1 1 calc R U . . .
C6 C 0.8211(5) 0.4481(4) 0.0832(4) 0.0191(15) Uani 1 1 d . U . . .
C7 C 0.8750(5) 0.3897(5) 0.1193(4) 0.0226(16) Uani 1 1 d . U . . .
C8 C 0.9826(5) 0.2930(5) 0.1651(5) 0.0267(18) Uani 1 1 d . U . . .
C9 C 0.8990(5) 0.2906(5) 0.2025(5) 0.0266(18) Uani 1 1 d . U . . .
C10 C 0.8710(6) 0.2386(5) 0.2667(5) 0.034(2) Uani 1 1 d . U . . .
H10A H 0.9222 0.2058 0.2800 0.051 Uiso 1 1 calc R U . . .
H10B H 0.8379 0.2028 0.2528 0.051 Uiso 1 1 calc R U . . .
H10C H 0.8346 0.2726 0.3096 0.051 Uiso 1 1 calc R U . . .
C11 C 1.0639(5) 0.2426(5) 0.1782(5) 0.0279(18) Uani 1 1 d . U . . .
C12 C 1.2151(5) 0.2316(5) 0.1599(5) 0.034(2) Uani 1 1 d . U . . .
H12A H 1.2269 0.1742 0.1441 0.041 Uiso 1 1 calc R U . . .
H12B H 1.2122 0.2332 0.2140 0.041 Uiso 1 1 calc R U . . .
C13 C 1.2857(6) 0.2710(6) 0.1158(6) 0.050(3) Uani 1 1 d . U . . .
H13A H 1.2897 0.2670 0.0622 0.074 Uiso 1 1 calc R U . . .
H13B H 1.3410 0.2435 0.1255 0.074 Uiso 1 1 calc R U . . .
H13C H 1.2726 0.3282 0.1307 0.074 Uiso 1 1 calc R U . . .
N1 N 0.8377(4) 0.3471(4) 0.1765(3) 0.0200(13) Uani 1 1 d . U . . .
O1 O 1.0683(4) 0.1804(4) 0.2125(4) 0.0428(17) Uani 1 1 d . U . . .
O2 O 1.1323(3) 0.2757(3) 0.1468(3) 0.0314(14) Uani 1 1 d . U . . .
S1 S 0.98648(13) 0.36601(13) 0.09591(13) 0.0293(5) Uani 1 1 d . U . . .
C21 C 0.7031(5) 0.2886(4) 0.1266(4) 0.0220(16) Uani 1 1 d . U . . .
C22 C 0.7721(6) 0.2276(5) 0.0901(5) 0.0307(19) Uani 1 1 d . U . . .
H22 H 0.8290 0.2278 0.0934 0.037 Uiso 1 1 calc R U . . .
C23 C 0.7596(6) 0.1662(5) 0.0488(5) 0.033(2) Uani 1 1 d . U . . .
H23 H 0.8075 0.1246 0.0254 0.040 Uiso 1 1 calc R U . . .
C24 C 0.6771(6) 0.1660(5) 0.0421(5) 0.037(2) Uani 1 1 d . U . . .
H24 H 0.6688 0.1243 0.0139 0.044 Uiso 1 1 calc R U . . .
C25 C 0.6071(6) 0.2263(5) 0.0762(5) 0.0314(19) Uani 1 1 d . U . . .
H25 H 0.5507 0.2267 0.0714 0.038 Uiso 1 1 calc R U . . .
C26 C 0.6208(5) 0.2858(5) 0.1174(5) 0.0248(16) Uani 1 1 d . U . . .
C27 C 0.5536(5) 0.3513(5) 0.1574(4) 0.0239(16) Uani 1 1 d . U . . .
C28 C 0.4301(5) 0.4577(5) 0.2126(5) 0.0271(17) Uani 1 1 d . U . . .
C29 C 0.5036(5) 0.4613(5) 0.2327(4) 0.0243(16) Uani 1 1 d . U . . .
C30 C 0.5112(5) 0.5241(5) 0.2844(5) 0.0296(19) Uani 1 1 d . U . . .
H30A H 0.4549 0.5616 0.3021 0.044 Uiso 1 1 calc R U . . .
H30B H 0.5543 0.5543 0.2573 0.044 Uiso 1 1 calc R U . . .
H30C H 0.5293 0.4972 0.3275 0.044 Uiso 1 1 calc R U . . .
C31 C 0.3409(6) 0.5089(5) 0.2386(5) 0.0322(19) Uani 1 1 d . U . . .
C32 C 0.1966(6) 0.5217(6) 0.2299(7) 0.052(3) Uani 1 1 d . U . . .
H32A H 0.1666 0.5117 0.1924 0.062 Uiso 1 1 calc R U . . .
H32B H 0.1915 0.5809 0.2335 0.062 Uiso 1 1 calc R U . . .
C33 C 0.1545(7) 0.4904(6) 0.3051(6) 0.055(3) Uani 1 1 d . U . . .
H33A H 0.1596 0.4318 0.3014 0.082 Uiso 1 1 calc R U . . .
H33B H 0.0931 0.5175 0.3204 0.082 Uiso 1 1 calc R U . . .
H33C H 0.1835 0.5014 0.3424 0.082 Uiso 1 1 calc R U . . .
N21 N 0.5739(4) 0.4005(4) 0.2015(4) 0.0220(13) Uani 1 1 d . U . . .
O21 O 0.3206(4) 0.5657(4) 0.2815(4) 0.0437(16) Uani 1 1 d . U . . .
O22 O 0.2879(4) 0.4810(4) 0.2061(4) 0.0411(16) Uani 1 1 d . U . . .
S21 S 0.44843(14) 0.37671(13) 0.15261(14) 0.0339(5) Uani 1 1 d . U . . .
C41 C 0.6477(5) 0.2274(5) 0.2961(5) 0.0269(18) Uani 1 1 d . U . . .
H41 H 0.6563 0.2015 0.2494 0.032 Uiso 1 1 calc R U . . .
C42 C 0.6158(5) 0.1871(5) 0.3620(5) 0.0271(18) Uani 1 1 d . U . . .
H42 H 0.6022 0.1358 0.3588 0.033 Uiso 1 1 calc R U . . .
C43 C 0.6040(5) 0.2209(5) 0.4314(5) 0.0254(17) Uani 1 1 d . U . . .
C44 C 0.6253(5) 0.2987(5) 0.4324(4) 0.0235(16) Uani 1 1 d . U . . .
C45 C 0.6536(5) 0.3369(4) 0.3634(4) 0.0181(15) Uani 1 1 d . U . . .
C46 C 0.6731(5) 0.4150(5) 0.3624(4) 0.0222(16) Uani 1 1 d . U . . .
C47 C 0.6640(5) 0.4561(5) 0.4298(4) 0.0212(16) Uani 1 1 d . U . . .
C48 C 0.6861(5) 0.5346(5) 0.4246(5) 0.0241(16) Uani 1 1 d . U . . .
C49 C 0.7150(5) 0.5635(5) 0.3536(5) 0.0263(18) Uani 1 1 d . U . . .
H49 H 0.7316 0.6143 0.3482 0.032 Uiso 1 1 calc R U . . .
C50 C 0.7206(5) 0.5201(5) 0.2891(5) 0.0232(17) Uani 1 1 d . U . . .
H50 H 0.7403 0.5428 0.2414 0.028 Uiso 1 1 calc R U . . .
C51 C 0.6190(5) 0.3409(5) 0.4999(5) 0.0289(18) Uani 1 1 d . U . . .
H51 H 0.6005 0.3161 0.5468 0.035 Uiso 1 1 calc R U . . .
C52 C 0.6384(5) 0.4142(5) 0.4991(5) 0.0282(18) Uani 1 1 d . U . . .
H52 H 0.6351 0.4390 0.5451 0.034 Uiso 1 1 calc R U . . .
C53 C 0.5681(5) 0.1782(5) 0.5014(5) 0.0299(18) Uani 1 1 d . U . . .
C54 C 0.4923(6) 0.2157(6) 0.5521(5) 0.041(2) Uani 1 1 d . U . . .
H54 H 0.4645 0.2698 0.5444 0.049 Uiso 1 1 calc R U . . .
C55 C 0.4567(6) 0.1722(6) 0.6158(5) 0.045(2) Uani 1 1 d . U . . .
H55 H 0.4040 0.1967 0.6505 0.054 Uiso 1 1 calc R U . . .
C56 C 0.4988(6) 0.0943(6) 0.6274(6) 0.052(3) Uani 1 1 d . U . . .
H56 H 0.4745 0.0643 0.6691 0.062 Uiso 1 1 calc R U . . .
C57 C 0.5741(7) 0.0616(7) 0.5792(6) 0.064(3) Uani 1 1 d . U . . .
H57 H 0.6044 0.0091 0.5888 0.077 Uiso 1 1 calc R U . . .
C58 C 0.6095(6) 0.1018(6) 0.5155(6) 0.053(3) Uani 1 1 d . U . . .
H58 H 0.6624 0.0763 0.4817 0.064 Uiso 1 1 calc R U . . .
C59 C 0.6812(6) 0.5808(5) 0.4922(5) 0.0280(17) Uani 1 1 d . U . . .
C60 C 0.6040(5) 0.6019(5) 0.5492(5) 0.0300(18) Uani 1 1 d . U . . .
H60 H 0.5537 0.5845 0.5460 0.036 Uiso 1 1 calc R U . . .
C61 C 0.6010(7) 0.6483(5) 0.6104(5) 0.040(2) Uani 1 1 d . U . . .
H61 H 0.5483 0.6638 0.6482 0.047 Uiso 1 1 calc R U . . .
C62 C 0.6744(7) 0.6717(6) 0.6161(5) 0.044(2) Uani 1 1 d . U . . .
H62 H 0.6725 0.7021 0.6587 0.052 Uiso 1 1 calc R U . . .
C63 C 0.7499(7) 0.6515(6) 0.5610(6) 0.046(2) Uani 1 1 d . U . . .
H63 H 0.8002 0.6680 0.5654 0.056 Uiso 1 1 calc R U . . .
C64 C 0.7534(6) 0.6066(5) 0.4981(5) 0.038(2) Uani 1 1 d . U . . .
H64 H 0.8057 0.5940 0.4594 0.045 Uiso 1 1 calc R U . . .
N41 N 0.6667(4) 0.2999(4) 0.2957(4) 0.0231(14) Uani 1 1 d . U . . .
N42 N 0.6995(4) 0.4482(4) 0.2924(4) 0.0225(14) Uani 1 1 d . U . . .
C101 C 0.2467(5) 0.7832(5) 0.1576(4) 0.0230(16) Uani 1 1 d . U . . .
C102 C 0.3215(5) 0.7258(5) 0.1235(5) 0.0287(18) Uani 1 1 d . U . . .
H102 H 0.3761 0.7308 0.1292 0.034 Uiso 1 1 calc R U . . .
C103 C 0.3171(6) 0.6616(5) 0.0814(5) 0.0339(19) Uani 1 1 d . U . . .
H103 H 0.3686 0.6227 0.0603 0.041 Uiso 1 1 calc R U . . .
C104 C 0.2389(6) 0.6530(5) 0.0695(5) 0.0328(19) Uani 1 1 d . U . . .
H104 H 0.2378 0.6098 0.0390 0.039 Uiso 1 1 calc R U . . .
C105 C 0.1622(6) 0.7081(5) 0.1028(5) 0.0339(19) Uani 1 1 d . U . . .
H105 H 0.1081 0.7022 0.0965 0.041 Uiso 1 1 calc R U . . .
C106 C 0.1673(5) 0.7725(5) 0.1458(4) 0.0253(16) Uani 1 1 d . U . . .
C107 C 0.0936(5) 0.8338(5) 0.1819(5) 0.0288(17) Uani 1 1 d . U . . .
C108 C -0.0387(5) 0.9337(5) 0.2313(5) 0.0292(18) Uani 1 1 d . U . . .
C109 C 0.0301(5) 0.9479(5) 0.2527(4) 0.0249(16) Uani 1 1 d . U . . .
C110 C 0.0299(5) 1.0176(5) 0.2989(5) 0.0296(19) Uani 1 1 d . U . . .
H11A H -0.0277 1.0537 0.3106 0.044 Uiso 1 1 calc R U . . .
H11B H 0.0730 1.0474 0.2709 0.044 Uiso 1 1 calc R U . . .
H11C H 0.0443 0.9975 0.3455 0.044 Uiso 1 1 calc R U . . .
C111 C -0.1308(6) 0.9816(6) 0.2506(6) 0.040(2) Uani 1 1 d . U . . .
C112 C -0.2661(18) 0.994(4) 0.220(4) 0.071(5) Uani 0.54(4) 1 d D U P A 2
H11D H -0.2698 1.0427 0.1890 0.085 Uiso 0.54(4) 1 calc R U P A 2
H11E H -0.2947 1.0100 0.2735 0.085 Uiso 0.54(4) 1 calc R U P A 2
C113 C -0.3086(16) 0.932(2) 0.195(2) 0.073(6) Uani 0.54(4) 1 d D U P A 2
H11F H -0.2809 0.9181 0.1418 0.109 Uiso 0.54(4) 1 calc R U P A 2
H11G H -0.3705 0.9550 0.2014 0.109 Uiso 0.54(4) 1 calc R U P A 2
H11H H -0.3015 0.8827 0.2248 0.109 Uiso 0.54(4) 1 calc R U P A 2
N101 N 0.1067(4) 0.8901(4) 0.2241(4) 0.0259(14) Uani 1 1 d . U . . .
O101 O -0.1597(4) 1.0382(4) 0.2936(4) 0.0421(16) Uani 1 1 d . U . . .
O102 O -0.1753(4) 0.9516(4) 0.2117(4) 0.055(2) Uani 1 1 d D U . . .
S101 S -0.01100(14) 0.84740(14) 0.17609(14) 0.0346(5) Uani 1 1 d . U . . .
C512 C -0.268(2) 0.990(5) 0.227(5) 0.071(5) Uani 0.46(4) 1 d D U P A 1
H51A H -0.2775 1.0490 0.2341 0.085 Uiso 0.46(4) 1 calc R U P A 1
H51B H -0.3013 0.9670 0.2732 0.085 Uiso 0.46(4) 1 calc R U P A 1
C513 C -0.2954(19) 0.970(3) 0.158(2) 0.073(6) Uani 0.46(4) 1 d D U P A 1
H51C H -0.2812 0.9110 0.1504 0.109 Uiso 0.46(4) 1 calc R U P A 1
H51D H -0.2645 0.9956 0.1142 0.109 Uiso 0.46(4) 1 calc R U P A 1
H51E H -0.3580 0.9902 0.1665 0.109 Uiso 0.46(4) 1 calc R U P A 1
C121 C 0.2572(5) 0.9526(4) 0.1413(4) 0.0204(16) Uani 1 1 d . U . . .
C122 C 0.1988(5) 0.9998(5) 0.1056(5) 0.0270(18) Uani 1 1 d . U . . .
H122 H 0.1396 0.9962 0.1203 0.032 Uiso 1 1 calc R U . . .
C123 C 0.2261(6) 1.0526(5) 0.0485(5) 0.033(2) Uani 1 1 d . U . . .
H123 H 0.1852 1.0838 0.0246 0.040 Uiso 1 1 calc R U . . .
C124 C 0.3110(6) 1.0606(5) 0.0260(5) 0.034(2) Uani 1 1 d . U . . .
H124 H 0.3280 1.0974 -0.0124 0.041 Uiso 1 1 calc R U . . .
C125 C 0.3717(6) 1.0145(5) 0.0600(5) 0.033(2) Uani 1 1 d . U . . .
H125 H 0.4305 1.0194 0.0452 0.040 Uiso 1 1 calc R U . . .
C126 C 0.3448(5) 0.9609(5) 0.1160(5) 0.0257(17) Uani 1 1 d . U . . .
C127 C 0.4027(5) 0.9039(5) 0.1509(5) 0.0267(17) Uani 1 1 d . U . . .
C128 C 0.5117(5) 0.8035(5) 0.1896(5) 0.0294(19) Uani 1 1 d . U . . .
C129 C 0.4298(5) 0.8017(5) 0.2314(5) 0.0263(18) Uani 1 1 d . U . . .
C130 C 0.4034(5) 0.7484(5) 0.2951(5) 0.033(2) Uani 1 1 d . U . . .
H13D H 0.3729 0.7107 0.2805 0.050 Uiso 1 1 calc R U . . .
H13E H 0.3650 0.7816 0.3379 0.050 Uiso 1 1 calc R U . . .
H13F H 0.4550 0.7177 0.3091 0.050 Uiso 1 1 calc R U . . .
C131 C 0.5947(6) 0.7468(5) 0.1930(5) 0.036(2) Uani 1 1 d . U . . .
C132 C 0.7458(5) 0.7127(6) 0.1341(5) 0.040(2) Uani 1 1 d . U . . .
H13G H 0.7468 0.6554 0.1244 0.048 Uiso 1 1 calc R U . . .
H13H H 0.7600 0.7161 0.1825 0.048 Uiso 1 1 calc R U . . .
C133 C 0.8107(6) 0.7435(6) 0.0718(6) 0.049(3) Uani 1 1 d . U . . .
H13I H 0.7931 0.7444 0.0250 0.074 Uiso 1 1 calc R U . . .
H13J H 0.8680 0.7076 0.0656 0.074 Uiso 1 1 calc R U . . .
H13K H 0.8132 0.7984 0.0843 0.074 Uiso 1 1 calc R U . . .
N121 N 0.3677(4) 0.8585(4) 0.2072(4) 0.0238(14) Uani 1 1 d . U . . .
O121 O 0.6024(4) 0.6940(4) 0.2379(4) 0.0414(16) Uani 1 1 d . U . . .
O122 O 0.6600(4) 0.7634(4) 0.1368(3) 0.0388(15) Uani 1 1 d . U . . .
S121 S 0.51203(14) 0.87762(14) 0.12200(13) 0.0342(5) Uani 1 1 d . U . . .
C141 C 0.2339(5) 1.0335(5) 0.3104(5) 0.0241(17) Uani 1 1 d . U . . .
H141 H 0.2547 1.0534 0.2617 0.029 Uiso 1 1 calc R U . . .
C142 C 0.2217(5) 1.0829(5) 0.3714(4) 0.0253(17) Uani 1 1 d . U . . .
H142 H 0.2357 1.1348 0.3638 0.030 Uiso 1 1 calc R U . . .
C143 C 0.1894(5) 1.0576(5) 0.4430(5) 0.0261(17) Uani 1 1 d . U . . .
C144 C 0.1746(5) 0.9777(5) 0.4519(4) 0.0220(16) Uani 1 1 d . U . . .
C145 C 0.1900(5) 0.9314(5) 0.3879(4) 0.0202(15) Uani 1 1 d . U . . .
C146 C 0.1771(5) 0.8498(5) 0.3924(5) 0.0261(17) Uani 1 1 d . U . . .
C147 C 0.1441(5) 0.8171(5) 0.4635(5) 0.0248(16) Uani 1 1 d . U . . .
C148 C 0.1276(5) 0.7372(5) 0.4647(5) 0.0245(16) Uani 1 1 d . U . . .
C149 C 0.1522(5) 0.6958(5) 0.3984(5) 0.0305(19) Uani 1 1 d . U . . .
H149 H 0.1459 0.6413 0.3983 0.037 Uiso 1 1 calc R U . . .
C150 C 0.1864(5) 0.7309(5) 0.3307(5) 0.0293(19) Uani 1 1 d . U . . .
H150 H 0.2016 0.7000 0.2857 0.035 Uiso 1 1 calc R U . . .
C151 C 0.1473(5) 0.9408(5) 0.5236(4) 0.0270(18) Uani 1 1 d . U . . .
H151 H 0.1403 0.9701 0.5682 0.032 Uiso 1 1 calc R U . . .
C152 C 0.1315(5) 0.8650(5) 0.5287(5) 0.0275(18) Uani 1 1 d . U . . .
H152 H 0.1116 0.8433 0.5768 0.033 Uiso 1 1 calc R U . . .
C153 C 0.1731(6) 1.1124(5) 0.5089(5) 0.0312(18) Uani 1 1 d . U . . .
C154 C 0.2390(7) 1.1462(6) 0.5193(6) 0.048(2) Uani 1 1 d . U . . .
H154 H 0.2952 1.1330 0.4857 0.057 Uiso 1 1 calc R U . . .
C155 C 0.2226(9) 1.1999(7) 0.5796(6) 0.068(3) Uani 1 1 d . U . . .
H155 H 0.2673 1.2234 0.5869 0.082 Uiso 1 1 calc R U . . .
C156 C 0.1408(8) 1.2182(7) 0.6280(6) 0.062(3) Uani 1 1 d . U . . .
H156 H 0.1301 1.2535 0.6695 0.075 Uiso 1 1 calc R U . . .
C157 C 0.0748(8) 1.1867(6) 0.6175(5) 0.052(2) Uani 1 1 d . U . . .
H157 H 0.0183 1.2020 0.6501 0.062 Uiso 1 1 calc R U . . .
C158 C 0.0909(6) 1.1323(5) 0.5589(5) 0.036(2) Uani 1 1 d . U . . .
H158 H 0.0458 1.1084 0.5528 0.043 Uiso 1 1 calc R U . . .
C159 C 0.0857(5) 0.7005(5) 0.5352(5) 0.0284(18) Uani 1 1 d . U . . .
C160 C 0.1241(6) 0.6248(5) 0.5570(5) 0.036(2) Uani 1 1 d . U . . .
H160 H 0.1781 0.5967 0.5265 0.043 Uiso 1 1 calc R U . . .
C161 C 0.0848(6) 0.5893(6) 0.6228(5) 0.043(2) Uani 1 1 d . U . . .
H161 H 0.1127 0.5383 0.6381 0.052 Uiso 1 1 calc R U . . .
C162 C 0.0041(6) 0.6297(6) 0.6658(5) 0.041(2) Uani 1 1 d . U . . .
H162 H -0.0237 0.6057 0.7103 0.049 Uiso 1 1 calc R U . . .
C163 C -0.0354(6) 0.7037(6) 0.6442(5) 0.041(2) Uani 1 1 d . U . . .
H163 H -0.0907 0.7303 0.6737 0.049 Uiso 1 1 calc R U . . .
C164 C 0.0041(6) 0.7402(5) 0.5801(5) 0.035(2) Uani 1 1 d . U . . .
H164 H -0.0236 0.7920 0.5663 0.041 Uiso 1 1 calc R U . . .
N141 N 0.2180(4) 0.9597(4) 0.3165(4) 0.0213(14) Uani 1 1 d . U . . .
N142 N 0.1984(4) 0.8066(4) 0.3271(4) 0.0239(14) Uani 1 1 d . U . . .
F1 F 0.4186(3) 0.1289(3) 0.3423(3) 0.0459(13) Uani 1 1 d . U . . .
F2 F 0.4714(3) 0.2099(3) 0.2481(3) 0.0483(14) Uani 1 1 d . U . . .
F3 F 0.3516(3) 0.1636(3) 0.2502(3) 0.0496(14) Uani 1 1 d . U . . .
F4 F 0.4266(3) 0.0346(3) 0.2573(3) 0.0473(14) Uani 1 1 d . U . . .
F5 F 0.5453(3) 0.0822(3) 0.2566(4) 0.0602(16) Uani 1 1 d . U . . .
F6 F 0.4770(4) 0.1154(4) 0.1638(3) 0.0608(16) Uani 1 1 d . U . . .
P1 P 0.44849(15) 0.12250(15) 0.25221(15) 0.0349(6) Uani 1 1 d . U . . .
F11 F 0.8922(4) 0.6860(4) 0.2132(4) 0.0689(18) Uani 1 1 d . U . . .
F12 F 0.9138(5) 0.5819(4) 0.2894(4) 0.080(2) Uani 1 1 d . U . . .
F13 F 0.8867(4) 0.5631(4) 0.1754(4) 0.0666(18) Uani 1 1 d . U . . .
F14 F 0.9969(4) 0.6186(4) 0.1190(4) 0.080(2) Uani 1 1 d . U . . .
F15 F 1.0237(4) 0.6376(3) 0.2302(3) 0.0539(15) Uani 1 1 d . U . . .
F16 F 1.0200(4) 0.5133(4) 0.1937(4) 0.081(2) Uani 1 1 d . U . . .
P11 P 0.95562(15) 0.59854(15) 0.20369(15) 0.0365(6) Uani 1 1 d . U . . .
C201 C -0.013(3) 1.0840(18) 0.0773(16) 0.066(7) Uani 0.5 1 d D U P B -1
H20A H 0.0191 1.0871 0.1152 0.079 Uiso 0.5 1 calc R U P B -1
H20B H -0.0753 1.0900 0.1032 0.079 Uiso 0.5 1 calc R U P B -1
C202 C 0.0004(17) 1.1527(14) 0.0168(14) 0.070(7) Uani 0.5 1 d D U P B -1
H20C H 0.0626 1.1489 -0.0051 0.105 Uiso 0.5 1 calc R U P B -1
H20D H -0.0258 1.2060 0.0409 0.105 Uiso 0.5 1 calc R U P B -1
H20E H -0.0272 1.1458 -0.0227 0.105 Uiso 0.5 1 calc R U P B -1
C203 C -0.038(2) 0.987(2) -0.001(2) 0.083(11) Uani 0.5 1 d D U P B -1
H20F H -0.0551 1.0315 -0.0344 0.100 Uiso 0.5 1 calc R U P B -1
H20G H -0.0908 0.9771 0.0356 0.100 Uiso 0.5 1 calc R U P B -1
C204 C 0.015(2) 0.907(2) -0.0475(17) 0.064(9) Uani 0.5 1 d D U P B -1
H20H H 0.0663 0.9192 -0.0841 0.096 Uiso 0.5 1 calc R U P B -1
H20I H -0.0217 0.8884 -0.0738 0.096 Uiso 0.5 1 calc R U P B -1
H20J H 0.0336 0.8652 -0.0134 0.096 Uiso 0.5 1 calc R U P B -1
O201 O 0.0196(15) 1.0083(13) 0.0373(13) 0.071(6) Uani 0.5 1 d D U P B -1

loop_
_atom_site_aniso_label
_atom_site_aniso_U_11
_atom_site_aniso_U_22
_atom_site_aniso_U_33
_atom_site_aniso_U_23
_atom_site_aniso_U_13
_atom_site_aniso_U_12
Ir1 0.02222(18) 0.02118(18) 0.01558(18) 0.00305(13) -0.00344(14) -0.00487(13)
Ir2 0.02052(18) 0.02496(18) 0.01518(18) 0.00344(13) -0.00097(14) -0.00538(13)
C1 0.022(3) 0.026(4) 0.011(3) 0.001(3) -0.005(3) -0.009(3)
C2 0.028(4) 0.032(4) 0.021(4) 0.006(3) -0.007(3) -0.007(3)
C3 0.033(4) 0.036(5) 0.028(4) 0.013(4) -0.010(3) -0.006(3)
C4 0.034(4) 0.038(5) 0.022(4) 0.015(4) -0.007(3) -0.014(3)
C5 0.026(4) 0.035(4) 0.026(4) 0.009(3) -0.009(3) -0.012(3)
C6 0.029(3) 0.022(3) 0.007(3) 0.001(3) -0.002(3) -0.009(3)
C7 0.029(3) 0.026(4) 0.016(4) 0.000(3) -0.009(3) -0.010(3)
C8 0.025(3) 0.028(4) 0.030(4) 0.006(3) -0.011(3) -0.007(3)
C9 0.024(3) 0.030(4) 0.027(4) 0.005(3) -0.010(3) -0.003(3)
C10 0.032(5) 0.037(5) 0.030(5) 0.012(4) -0.008(4) -0.002(4)
C11 0.029(4) 0.025(4) 0.028(4) -0.001(3) -0.008(3) -0.002(3)
C12 0.027(4) 0.037(5) 0.040(5) 0.007(4) -0.018(4) -0.004(3)
C13 0.035(5) 0.057(6) 0.065(7) 0.024(5) -0.028(4) -0.014(4)
N1 0.021(3) 0.022(3) 0.016(3) 0.005(2) -0.006(2) -0.004(2)
O1 0.029(3) 0.037(3) 0.056(4) 0.019(3) -0.006(3) -0.002(3)
O2 0.023(3) 0.036(3) 0.040(4) 0.015(3) -0.016(2) -0.009(2)
S1 0.0244(11) 0.0337(12) 0.0301(13) 0.0094(9) -0.0077(9) -0.0078(9)
C21 0.032(3) 0.019(3) 0.017(4) 0.005(3) -0.008(3) -0.006(3)
C22 0.031(4) 0.029(4) 0.031(5) -0.002(3) -0.005(3) -0.006(3)
C23 0.040(4) 0.031(4) 0.024(5) -0.006(3) -0.004(4) -0.005(3)
C24 0.046(4) 0.033(4) 0.033(5) -0.004(4) -0.011(4) -0.011(3)
C25 0.039(4) 0.032(4) 0.026(4) 0.003(3) -0.008(3) -0.013(3)
C26 0.031(3) 0.024(3) 0.022(4) 0.003(3) -0.010(3) -0.007(3)
C27 0.027(3) 0.027(3) 0.019(4) 0.001(3) -0.009(3) -0.006(3)
C28 0.030(3) 0.022(4) 0.033(4) 0.006(3) -0.012(3) -0.007(3)
C29 0.027(3) 0.027(4) 0.020(4) 0.009(3) -0.007(3) -0.008(3)
C30 0.023(4) 0.030(4) 0.035(5) -0.005(3) -0.007(4) -0.003(3)
C31 0.028(4) 0.035(4) 0.035(5) 0.006(3) -0.013(3) -0.005(3)
C32 0.033(4) 0.051(6) 0.074(7) 0.003(5) -0.024(4) -0.001(4)
C33 0.043(6) 0.053(6) 0.077(7) 0.006(5) -0.028(5) -0.014(5)
N21 0.023(3) 0.029(3) 0.014(3) 0.004(2) -0.003(2) -0.008(2)
O21 0.031(3) 0.042(4) 0.059(4) -0.012(3) -0.016(3) -0.002(3)
O22 0.029(3) 0.040(4) 0.058(4) -0.005(3) -0.023(3) 0.000(2)
S21 0.0311(12) 0.0354(13) 0.0403(14) 0.0000(10) -0.0164(11) -0.0091(10)
C41 0.028(4) 0.026(4) 0.027(4) 0.004(3) -0.005(3) -0.010(3)
C42 0.034(5) 0.023(4) 0.028(4) 0.004(3) -0.010(3) -0.013(3)
C43 0.024(4) 0.028(4) 0.028(4) 0.008(3) -0.010(3) -0.009(3)
C44 0.022(4) 0.029(3) 0.020(3) 0.005(3) -0.004(3) -0.007(3)
C45 0.013(4) 0.024(3) 0.017(3) 0.005(2) -0.005(3) -0.001(3)
C46 0.015(4) 0.028(3) 0.023(3) 0.006(2) -0.005(3) -0.004(3)
C47 0.015(4) 0.028(3) 0.021(3) 0.002(2) -0.007(3) -0.003(3)
C48 0.018(4) 0.031(4) 0.023(3) -0.001(3) -0.006(3) -0.002(3)
C49 0.028(4) 0.025(4) 0.027(4) 0.002(3) -0.006(3) -0.008(3)
C50 0.023(4) 0.024(3) 0.023(4) 0.003(3) -0.007(3) -0.005(3)
C51 0.029(5) 0.035(4) 0.023(4) 0.006(3) -0.005(3) -0.010(3)
C52 0.029(5) 0.033(4) 0.021(4) 0.003(3) -0.005(3) -0.006(3)
C53 0.026(4) 0.039(4) 0.028(4) 0.017(3) -0.012(3) -0.013(3)
C54 0.041(5) 0.047(5) 0.032(4) 0.018(4) -0.005(4) -0.013(4)
C55 0.038(5) 0.059(5) 0.037(5) 0.019(4) -0.004(4) -0.017(4)
C56 0.045(5) 0.061(5) 0.049(6) 0.031(4) -0.008(4) -0.018(4)
C57 0.058(6) 0.062(6) 0.058(6) 0.036(5) -0.003(5) -0.002(5)
C58 0.038(5) 0.053(5) 0.055(6) 0.027(4) -0.003(4) 0.001(4)
C59 0.039(4) 0.020(4) 0.026(4) 0.001(3) -0.013(3) -0.004(3)
C60 0.030(4) 0.035(4) 0.026(4) 0.001(3) -0.013(3) -0.003(3)
C61 0.057(5) 0.034(5) 0.025(4) 0.000(3) -0.011(4) -0.005(4)
C62 0.061(5) 0.040(5) 0.033(5) -0.003(4) -0.017(4) -0.010(4)
C63 0.055(5) 0.054(6) 0.037(5) -0.008(4) -0.018(4) -0.017(4)
C64 0.041(4) 0.043(5) 0.033(5) -0.007(4) -0.009(4) -0.013(4)
N41 0.024(3) 0.027(3) 0.017(3) 0.003(2) -0.002(3) -0.008(3)
N42 0.028(4) 0.024(3) 0.016(3) 0.004(2) -0.005(2) -0.009(3)
C101 0.027(3) 0.025(3) 0.014(4) 0.006(3) 0.001(3) -0.009(3)
C102 0.025(4) 0.033(4) 0.025(4) -0.001(3) -0.001(3) -0.005(3)
C103 0.047(5) 0.031(4) 0.022(4) 0.003(3) -0.005(4) -0.011(3)
C104 0.049(4) 0.032(4) 0.018(4) 0.003(3) -0.004(3) -0.016(3)
C105 0.043(4) 0.035(4) 0.024(4) 0.005(3) -0.002(3) -0.017(3)
C106 0.030(3) 0.028(4) 0.016(4) 0.004(3) 0.000(3) -0.010(3)
C107 0.027(3) 0.034(4) 0.026(4) 0.005(3) -0.003(3) -0.014(3)
C108 0.029(3) 0.031(4) 0.028(4) 0.006(3) -0.005(3) -0.012(3)
C109 0.030(4) 0.027(4) 0.018(4) 0.011(3) -0.003(3) -0.012(3)
C110 0.025(4) 0.030(4) 0.030(5) -0.001(3) -0.003(4) -0.004(3)
C111 0.036(4) 0.043(5) 0.041(5) -0.003(4) -0.011(3) -0.010(3)
C112 0.031(4) 0.087(9) 0.096(11) -0.045(8) -0.025(5) 0.005(4)
C113 0.033(7) 0.090(13) 0.098(13) -0.047(9) -0.026(9) 0.005(7)
N101 0.028(3) 0.023(3) 0.027(4) 0.004(2) -0.007(3) -0.006(2)
O101 0.034(4) 0.045(4) 0.048(4) -0.007(3) -0.015(3) -0.003(3)
O102 0.033(3) 0.066(4) 0.068(5) -0.030(4) -0.019(3) 0.001(3)
S101 0.0276(12) 0.0407(13) 0.0374(14) -0.0012(10) -0.0076(10) -0.0120(10)
C512 0.031(4) 0.087(9) 0.096(11) -0.045(8) -0.025(5) 0.005(4)
C513 0.033(7) 0.090(13) 0.098(13) -0.047(9) -0.026(9) 0.005(7)
C121 0.021(3) 0.023(4) 0.014(3) 0.003(3) 0.001(3) -0.005(3)
C122 0.024(4) 0.030(4) 0.026(4) 0.009(3) -0.009(3) -0.003(3)
C123 0.035(4) 0.043(5) 0.024(4) 0.014(4) -0.012(3) -0.010(3)
C124 0.036(4) 0.038(5) 0.026(5) 0.007(4) -0.003(3) -0.010(3)
C125 0.025(4) 0.039(4) 0.033(5) 0.008(4) -0.002(3) -0.010(3)
C126 0.022(3) 0.031(4) 0.022(4) 0.003(3) 0.000(3) -0.008(3)
C127 0.025(3) 0.030(4) 0.024(4) 0.001(3) -0.005(3) -0.007(3)
C128 0.025(3) 0.039(4) 0.022(4) 0.005(3) -0.002(3) -0.007(3)
C129 0.023(3) 0.031(4) 0.023(4) 0.002(3) -0.003(3) -0.006(3)
C130 0.025(5) 0.043(5) 0.026(4) 0.011(4) -0.003(4) -0.004(4)
C131 0.028(4) 0.039(4) 0.036(5) 0.004(3) -0.005(3) -0.004(3)
C132 0.023(4) 0.051(5) 0.042(5) 0.008(4) -0.010(3) 0.003(3)
C133 0.027(5) 0.068(7) 0.046(6) 0.008(5) -0.008(4) -0.002(4)
N121 0.022(3) 0.028(3) 0.022(3) 0.002(3) -0.005(2) -0.007(2)
O121 0.033(3) 0.044(4) 0.040(4) 0.013(3) -0.004(3) -0.003(3)
O122 0.022(3) 0.055(4) 0.033(3) 0.014(3) -0.006(2) -0.001(2)
S121 0.0215(11) 0.0434(13) 0.0331(13) 0.0116(10) -0.0004(10) -0.0080(9)
C141 0.022(4) 0.030(4) 0.021(4) 0.001(3) -0.005(3) -0.006(3)
C142 0.026(4) 0.031(4) 0.022(3) 0.000(3) -0.005(3) -0.012(3)
C143 0.024(4) 0.032(4) 0.020(3) 0.005(3) -0.005(3) -0.004(3)
C144 0.019(4) 0.030(3) 0.014(3) 0.007(2) -0.005(3) 0.000(3)
C145 0.011(4) 0.031(3) 0.015(3) 0.005(2) -0.001(3) -0.002(3)
C146 0.021(4) 0.033(3) 0.019(3) 0.002(2) 0.002(3) -0.005(3)
C147 0.018(4) 0.029(3) 0.021(3) 0.005(3) 0.000(3) 0.000(3)
C148 0.017(4) 0.031(4) 0.021(3) 0.009(3) -0.004(3) 0.000(3)
C149 0.037(5) 0.028(4) 0.023(4) 0.006(3) -0.002(3) -0.010(3)
C150 0.027(4) 0.030(4) 0.026(4) 0.005(3) -0.001(3) -0.004(3)
C151 0.033(5) 0.030(4) 0.014(4) 0.002(3) -0.002(3) -0.005(3)
C152 0.029(4) 0.031(4) 0.016(4) 0.005(3) 0.000(3) -0.001(3)
C153 0.043(4) 0.030(4) 0.019(4) 0.004(3) -0.007(3) -0.006(3)
C154 0.058(5) 0.050(6) 0.037(5) -0.006(4) -0.009(4) -0.019(4)
C155 0.097(7) 0.065(7) 0.047(6) -0.015(5) -0.014(5) -0.030(5)
C156 0.103(7) 0.050(6) 0.033(5) -0.007(5) -0.012(5) -0.019(5)
C157 0.084(6) 0.041(5) 0.023(5) 0.005(4) -0.008(4) -0.007(4)
C158 0.050(5) 0.032(4) 0.021(4) 0.007(3) -0.007(3) -0.004(3)
C159 0.029(4) 0.030(4) 0.025(4) 0.009(3) -0.005(3) -0.010(3)
C160 0.031(4) 0.036(4) 0.038(5) 0.016(3) -0.008(4) -0.007(3)
C161 0.048(5) 0.044(5) 0.039(5) 0.019(4) -0.013(4) -0.014(4)
C162 0.049(5) 0.048(5) 0.032(5) 0.022(4) -0.016(4) -0.022(4)
C163 0.041(5) 0.055(5) 0.027(5) 0.018(4) -0.006(4) -0.014(4)
C164 0.033(4) 0.043(5) 0.023(4) 0.013(3) -0.005(3) -0.004(3)
N141 0.021(3) 0.025(3) 0.017(3) 0.003(2) -0.002(2) -0.007(2)
N142 0.023(3) 0.026(3) 0.020(3) 0.008(2) -0.001(3) -0.004(2)
F1 0.058(3) 0.047(3) 0.036(3) 0.010(2) -0.018(2) -0.012(3)
F2 0.046(3) 0.050(3) 0.050(3) 0.008(2) -0.005(3) -0.023(2)
F3 0.035(3) 0.064(3) 0.053(4) 0.030(3) -0.019(2) -0.013(2)
F4 0.055(3) 0.046(3) 0.049(3) 0.006(2) -0.024(3) -0.017(2)
F5 0.037(3) 0.060(4) 0.086(5) -0.017(3) -0.026(3) -0.001(2)
F6 0.058(4) 0.089(4) 0.042(3) 0.000(3) -0.008(3) -0.036(3)
P1 0.0306(13) 0.0410(14) 0.0357(14) 0.0083(11) -0.0118(11) -0.0111(10)
F11 0.072(4) 0.065(4) 0.075(4) -0.015(3) -0.044(3) 0.009(3)
F12 0.098(5) 0.089(5) 0.056(4) 0.017(3) -0.014(3) -0.040(4)
F13 0.052(3) 0.062(4) 0.096(5) -0.016(3) -0.032(3) -0.014(3)
F14 0.079(4) 0.115(5) 0.054(4) -0.003(3) -0.014(3) -0.042(4)
F15 0.050(3) 0.065(4) 0.053(4) -0.006(3) -0.020(3) -0.017(3)
F16 0.081(4) 0.060(4) 0.112(6) -0.020(3) -0.054(4) 0.000(3)
P11 0.0280(13) 0.0427(14) 0.0392(15) 0.0013(11) -0.0091(11) -0.0079(10)
C201 0.065(16) 0.058(9) 0.072(15) -0.017(10) -0.011(12) -0.010(8)
C202 0.074(17) 0.064(10) 0.066(15) -0.017(11) -0.007(12) -0.013(10)
C203 0.046(13) 0.084(13) 0.12(3) -0.052(17) -0.021(15) 0.004(10)
C204 0.035(13) 0.064(13) 0.09(2) -0.028(16) -0.014(16) 0.005(10)
O201 0.050(11) 0.064(8) 0.098(16) -0.031(9) -0.020(12) -0.003(7)

loop_
_atom_type_symbol
_atom_type_description
_atom_type_scat_dispersion_real
_atom_type_scat_dispersion_imag
_atom_type_scat_source
C C 0.0033 0.0016 'International Tables Vol C Tables 4.2.6.8 and 6.1.1.4'
H H 0.0000 0.0000 'International Tables Vol C Tables 4.2.6.8 and 6.1.1.4'
F F 0.0171 0.0103 'International Tables Vol C Tables 4.2.6.8 and 6.1.1.4'
Ir Ir -1.4442 7.9887 'International Tables Vol C Tables 4.2.6.8 and 6.1.1.4'
N N 0.0061 0.0033 'International Tables Vol C Tables 4.2.6.8 and 6.1.1.4'
O O 0.0106 0.0060 'International Tables Vol C Tables 4.2.6.8 and 6.1.1.4'
P P 0.1023 0.0942 'International Tables Vol C Tables 4.2.6.8 and 6.1.1.4'
S S 0.1246 0.1234 'International Tables Vol C Tables 4.2.6.8 and 6.1.1.4'

loop_
_geom_angle_atom_site_label_1
_geom_angle_atom_site_label_2
_geom_angle_atom_site_label_3
_geom_angle
C21 Ir1 C1 90.6(3)
C21 Ir1 N21 79.8(3)
C1 Ir1 N21 91.8(3)
C21 Ir1 N1 92.7(3)
C1 Ir1 N1 80.0(3)
N21 Ir1 N1 168.9(2)
C21 Ir1 N42 170.1(3)
C1 Ir1 N42 99.3(3)
N21 Ir1 N42 100.0(2)
N1 Ir1 N42 88.7(2)
C21 Ir1 N41 93.0(3)
C1 Ir1 N41 175.2(3)
N21 Ir1 N41 85.8(2)
N1 Ir1 N41 102.9(2)
N42 Ir1 N41 77.1(2)
C101 Ir2 C121 91.9(3)
C101 Ir2 N101 80.6(3)
C121 Ir2 N101 91.5(3)
C101 Ir2 N121 91.0(3)
C121 Ir2 N121 80.1(3)
N101 Ir2 N121 168.0(3)
C101 Ir2 N142 94.0(3)
C121 Ir2 N142 173.1(3)
N101 Ir2 N142 85.9(3)
N121 Ir2 N142 103.3(2)
C101 Ir2 N141 170.7(3)
C121 Ir2 N141 97.3(3)
N101 Ir2 N141 100.3(3)
N121 Ir2 N141 89.4(2)
N142 Ir2 N141 76.9(2)
C2 C1 C6 116.0(7)
C2 C1 Ir1 129.1(6)
C6 C1 Ir1 114.9(5)
C1 C2 C3 122.1(8)
C1 C2 H2 118.9
C3 C2 H2 118.9
C4 C3 C2 121.0(8)
C4 C3 H3 119.5
C2 C3 H3 119.5
C5 C4 C3 118.8(8)
C5 C4 H4 120.6
C3 C4 H4 120.6
C4 C5 C6 120.0(8)
C4 C5 H5 120.0
C6 C5 H5 120.0
C5 C6 C1 122.0(7)
C5 C6 C7 125.2(7)
C1 C6 C7 112.7(6)
N1 C7 C6 119.1(7)
N1 C7 S1 114.3(6)
C6 C7 S1 126.6(6)
C9 C8 C11 127.9(7)
C9 C8 S1 111.7(6)
C11 C8 S1 120.5(6)
C8 C9 N1 113.0(7)
C8 C9 C10 126.6(7)
N1 C9 C10 120.3(7)
C9 C10 H10A 109.5
C9 C10 H10B 109.5
H10A C10 H10B 109.5
C9 C10 H10C 109.5
H10A C10 H10C 109.5
H10B C10 H10C 109.5
O1 C11 O2 124.1(8)
O1 C11 C8 124.6(8)
O2 C11 C8 111.3(7)
O2 C12 C13 108.5(7)
O2 C12 H12A 110.0
C13 C12 H12A 110.0
O2 C12 H12B 110.0
C13 C12 H12B 110.0
H12A C12 H12B 108.4
C12 C13 H13A 109.5
C12 C13 H13B 109.5
H13A C13 H13B 109.5
C12 C13 H13C 109.5
H13A C13 H13C 109.5
H13B C13 H13C 109.5
C7 N1 C9 111.8(6)
C7 N1 Ir1 113.2(5)
C9 N1 Ir1 134.8(5)
C11 O2 C12 115.0(6)
C7 S1 C8 89.2(4)
C22 C21 C26 116.1(7)
C22 C21 Ir1 128.0(6)
C26 C21 Ir1 115.5(6)
C21 C22 C23 121.5(8)
C21 C22 H22 119.3
C23 C22 H22 119.3
C24 C23 C22 120.0(8)
C24 C23 H23 120.0
C22 C23 H23 120.0
C25 C24 C23 120.3(8)
C25 C24 H24 119.9
C23 C24 H24 119.9
C26 C25 C24 118.7(8)
C26 C25 H25 120.6
C24 C25 H25 120.6
C25 C26 C21 123.3(8)
C25 C26 C27 124.8(8)
C21 C26 C27 111.9(7)
N21 C27 C26 118.9(7)
N21 C27 S21 114.3(6)
C26 C27 S21 126.8(6)
C29 C28 C31 129.5(8)
C29 C28 S21 111.0(6)
C31 C28 S21 119.4(6)
C28 C29 N21 114.0(7)
C28 C29 C30 125.4(7)
N21 C29 C30 120.7(7)
C29 C30 H30A 109.5
C29 C30 H30B 109.5
H30A C30 H30B 109.5
C29 C30 H30C 109.5
H30A C30 H30C 109.5
H30B C30 H30C 109.5
O21 C31 O22 126.4(8)
O21 C31 C28 124.9(8)
O22 C31 C28 108.7(8)
O22 C32 C33 110.0(8)
O22 C32 H32A 109.7
C33 C32 H32A 109.7
O22 C32 H32B 109.7
C33 C32 H32B 109.7
H32A C32 H32B 108.2
C32 C33 H33A 109.5
C32 C33 H33B 109.5
H33A C33 H33B 109.5
C32 C33 H33C 109.5
H33A C33 H33C 109.5
H33B C33 H33C 109.5
C27 N21 C29 111.3(7)
C27 N21 Ir1 113.6(5)
C29 N21 Ir1 134.9(5)
C31 O22 C32 115.3(7)
C27 S21 C28 89.5(4)
N41 C41 C42 123.4(8)
N41 C41 H41 118.3
C42 C41 H41 118.3
C43 C42 C41 120.8(7)
C43 C42 H42 119.6
C41 C42 H42 119.6
C42 C43 C44 116.9(7)
C42 C43 C53 120.3(7)
C44 C43 C53 122.8(7)
C45 C44 C43 118.8(7)
C45 C44 C51 117.5(7)
C43 C44 C51 123.7(7)
N41 C45 C44 122.2(7)
N41 C45 C46 117.4(7)
C44 C45 C46 120.3(7)
N42 C46 C47 122.7(7)
N42 C46 C45 116.4(7)
C47 C46 C45 120.9(7)
C46 C47 C52 117.4(7)
C46 C47 C48 117.9(7)
C52 C47 C48 124.5(7)
C49 C48 C47 117.0(7)
C49 C48 C59 121.3(7)
C47 C48 C59 121.7(7)
C48 C49 C50 121.8(7)
C48 C49 H49 119.1
C50 C49 H49 119.1
N42 C50 C49 122.4(7)
N42 C50 H50 118.8
C49 C50 H50 118.8
C52 C51 C44 122.3(8)
C52 C51 H51 118.8
C44 C51 H51 118.8
C51 C52 C47 121.4(8)
C51 C52 H52 119.3
C47 C52 H52 119.3
C58 C53 C54 119.5(8)
C58 C53 C43 120.4(8)
C54 C53 C43 120.0(7)
C53 C54 C55 119.0(9)
C53 C54 H54 120.5
C55 C54 H54 120.5
C56 C55 C54 119.9(9)
C56 C55 H55 120.0
C54 C55 H55 120.0
C57 C56 C55 119.3(9)
C57 C56 H56 120.4
C55 C56 H56 120.4
C56 C57 C58 122.1(10)
C56 C57 H57 118.9
C58 C57 H57 118.9
C53 C58 C57 120.0(9)
C53 C58 H58 120.0
C57 C58 H58 120.0
C64 C59 C60 119.0(8)
C64 C59 C48 119.3(8)
C60 C59 C48 121.7(7)
C61 C60 C59 120.0(8)
C61 C60 H60 120.0
C59 C60 H60 120.0
C62 C61 C60 120.1(9)
C62 C61 H61 119.9
C60 C61 H61 119.9
C63 C62 C61 120.4(9)
C63 C62 H62 119.8
C61 C62 H62 119.8
C62 C63 C64 120.3(9)
C62 C63 H63 119.9
C64 C63 H63 119.9
C59 C64 C63 120.3(9)
C59 C64 H64 119.9
C63 C64 H64 119.9
C41 N41 C45 117.8(7)
C41 N41 Ir1 127.5(6)
C45 N41 Ir1 114.4(5)
C50 N42 C46 118.0(7)
C50 N42 Ir1 127.5(5)
C46 N42 Ir1 114.5(5)
C102 C101 C106 116.4(7)
C102 C101 Ir2 129.1(6)
C106 C101 Ir2 114.3(6)
C103 C102 C101 121.1(8)
C103 C102 H102 119.4
C101 C102 H102 119.4
C102 C103 C104 121.6(8)
C102 C103 H103 119.2
C104 C103 H103 119.2
C105 C104 C103 119.7(8)
C105 C104 H104 120.2
C103 C104 H104 120.2
C104 C105 C106 118.2(8)
C104 C105 H105 120.9
C106 C105 H105 120.9
C105 C106 C101 123.0(8)
C105 C106 C107 123.7(8)
C101 C106 C107 113.3(7)
N101 C107 C106 117.8(7)
N101 C107 S101 114.1(6)
C106 C107 S101 128.1(7)
C109 C108 C111 128.5(8)
C109 C108 S101 112.0(6)
C111 C108 S101 119.5(6)
C108 C109 N101 112.9(7)
C108 C109 C110 126.3(8)
N101 C109 C110 120.7(7)
C109 C110 H11A 109.5
C109 C110 H11B 109.5
H11A C110 H11B 109.5
C109 C110 H11C 109.5
H11A C110 H11C 109.5
H11B C110 H11C 109.5
O101 C111 O102 125.3(9)
O101 C111 C108 125.8(9)
O102 C111 C108 109.0(8)
O102 C112 C113 105(3)
O102 C112 H11D 110.8
C113 C112 H11D 110.8
O102 C112 H11E 110.8
C113 C112 H11E 110.8
H11D C112 H11E 108.9
C112 C113 H11F 109.5
C112 C113 H11G 109.5
H11F C113 H11G 109.5
C112 C113 H11H 109.5
H11F C113 H11H 109.5
H11G C113 H11H 109.5
C107 N101 C109 111.4(7)
C107 N101 Ir2 113.8(5)
C109 N101 Ir2 134.7(6)
C111 O102 C512 115.5(14)
C111 O102 C112 116.7(13)
C107 S101 C108 89.7(4)
O102 C512 C513 105(3)
O102 C512 H51A 110.8
C513 C512 H51A 110.8
O102 C512 H51B 110.8
C513 C512 H51B 110.8
H51A C512 H51B 108.8
C512 C513 H51C 109.5
C512 C513 H51D 109.5
H51C C513 H51D 109.5
C512 C513 H51E 109.5
H51C C513 H51E 109.5
H51D C513 H51E 109.5
C122 C121 C126 116.4(7)
C122 C121 Ir2 128.4(6)
C126 C121 Ir2 115.1(6)
C121 C122 C123 120.8(8)
C121 C122 H122 119.6
C123 C122 H122 119.6
C124 C123 C122 121.6(8)
C124 C123 H123 119.2
C122 C123 H123 119.2
C123 C124 C125 119.7(8)
C123 C124 H124 120.2
C125 C124 H124 120.2
C126 C125 C124 118.7(8)
C126 C125 H125 120.6
C124 C125 H125 120.6
C125 C126 C121 122.8(8)
C125 C126 C127 124.3(7)
C121 C126 C127 112.8(7)
N121 C127 C126 118.2(7)
N121 C127 S121 113.8(6)
C126 C127 S121 127.4(6)
C129 C128 C131 127.7(8)
C129 C128 S121 112.2(6)
C131 C128 S121 119.9(6)
C128 C129 N121 111.6(7)
C128 C129 C130 128.1(8)
N121 C129 C130 120.3(7)
C129 C130 H13D 109.5
C129 C130 H13E 109.5
H13D C130 H13E 109.5
C129 C130 H13F 109.5
H13D C130 H13F 109.5
H13E C130 H13F 109.5
O121 C131 O122 124.9(8)
O121 C131 C128 125.7(8)
O122 C131 C128 109.4(7)
O122 C132 C133 107.7(7)
O122 C132 H13G 110.2
C133 C132 H13G 110.2
O122 C132 H13H 110.2
C133 C132 H13H 110.2
H13G C132 H13H 108.5
C132 C133 H13I 109.5
C132 C133 H13J 109.5
H13I C133 H13J 109.5
C132 C133 H13K 109.5
H13I C133 H13K 109.5
H13J C133 H13K 109.5
C127 N121 C129 112.7(7)
C127 N121 Ir2 113.2(5)
C129 N121 Ir2 133.3(5)
C131 O122 C132 115.2(7)
C127 S121 C128 89.7(4)
N141 C141 C142 123.3(7)
N141 C141 H141 118.4
C142 C141 H141 118.4
C143 C142 C141 120.5(7)
C143 C142 H142 119.8
C141 C142 H142 119.8
C142 C143 C144 117.8(7)
C142 C143 C153 120.5(7)
C144 C143 C153 121.7(7)
C145 C144 C143 118.0(7)
C145 C144 C151 117.9(7)
C143 C144 C151 124.0(7)
N141 C145 C144 123.0(7)
N141 C145 C146 115.7(7)
C144 C145 C146 121.3(7)
N142 C146 C147 122.7(7)
N142 C146 C145 117.8(7)
C147 C146 C145 119.5(7)
C146 C147 C152 118.0(7)
C146 C147 C148 117.4(7)
C152 C147 C148 124.5(7)
C149 C148 C147 117.4(7)
C149 C148 C159 120.9(7)
C147 C148 C159 121.7(7)
C148 C149 C150 122.0(8)
C148 C149 H149 119.0
C150 C149 H149 119.0
N142 C150 C149 122.0(8)
N142 C150 H150 119.0
C149 C150 H150 119.0
C152 C151 C144 121.4(8)
C152 C151 H151 119.3
C144 C151 H151 119.3
C151 C152 C147 121.6(7)
C151 C152 H152 119.2
C147 C152 H152 119.2
C154 C153 C158 119.3(8)
C154 C153 C143 120.0(8)
C158 C153 C143 120.6(8)
C153 C154 C155 119.9(10)
C153 C154 H154 120.1
C155 C154 H154 120.1
C156 C155 C154 119.4(11)
C156 C155 H155 120.3
C154 C155 H155 120.3
C157 C156 C155 121.4(10)
C157 C156 H156 119.3
C155 C156 H156 119.3
C156 C157 C158 119.6(11)
C156 C157 H157 120.2
C158 C157 H157 120.2
C157 C158 C153 120.4(9)
C157 C158 H158 119.8
C153 C158 H158 119.8
C160 C159 C164 118.5(8)
C160 C159 C148 120.7(7)
C164 C159 C148 120.7(7)
C159 C160 C161 121.3(9)
C159 C160 H160 119.4
C161 C160 H160 119.4
C160 C161 C162 118.9(9)
C160 C161 H161 120.5
C162 C161 H161 120.5
C163 C162 C161 120.5(8)
C163 C162 H162 119.8
C161 C162 H162 119.8
C162 C163 C164 120.9(9)
C162 C163 H163 119.5
C164 C163 H163 119.5
C163 C164 C159 119.9(8)
C163 C164 H164 120.1
C159 C164 H164 120.1
C141 N141 C145 117.3(7)
C141 N141 Ir2 127.8(5)
C145 N141 Ir2 114.9(5)
C150 N142 C146 118.2(7)
C150 N142 Ir2 127.0(6)
C146 N142 Ir2 114.3(5)
F6 P1 F3 90.4(3)
F6 P1 F2 90.5(3)
F3 P1 F2 90.1(3)
F6 P1 F4 90.2(3)
F3 P1 F4 90.7(3)
F2 P1 F4 179.0(3)
F6 P1 F5 91.1(4)
F3 P1 F5 178.4(4)
F2 P1 F5 89.4(3)
F4 P1 F5 89.8(3)
F6 P1 F1 179.2(3)
F3 P1 F1 89.2(3)
F2 P1 F1 90.2(3)
F4 P1 F1 89.2(3)
F5 P1 F1 89.3(3)
F16 P11 F14 89.8(4)
F16 P11 F12 92.0(4)
F14 P11 F12 177.8(4)
F16 P11 F11 178.7(4)
F14 P11 F11 89.5(4)
F12 P11 F11 88.7(4)
F16 P11 F13 91.4(3)
F14 P11 F13 88.0(4)
F12 P11 F13 93.2(4)
F11 P11 F13 89.7(3)
F16 P11 F15 90.5(3)
F14 P11 F15 90.5(3)
F12 P11 F15 88.2(3)
F11 P11 F15 88.3(3)
F13 P11 F15 177.6(4)
O201 C201 C202 106(2)
O201 C201 H20A 110.4
C202 C201 H20A 110.4
O201 C201 H20B 110.4
C202 C201 H20B 110.4
H20A C201 H20B 108.6
C201 C202 H20C 109.5
C201 C202 H20D 109.5
H20C C202 H20D 109.5
C201 C202 H20E 109.5
H20C C202 H20E 109.5
H20D C202 H20E 109.5
O201 C203 C204 105.2(18)
O201 C203 H20F 110.7
C204 C203 H20F 110.7
O201 C203 H20G 110.7
C204 C203 H20G 110.7
H20F C203 H20G 108.8
C203 C204 H20H 109.5
C203 C204 H20I 109.5
H20H C204 H20I 109.5
C203 C204 H20J 109.5
H20H C204 H20J 109.5
H20I C204 H20J 109.5
C203 O201 C201 114(2)

loop_
_geom_bond_atom_site_label_1
_geom_bond_atom_site_label_2
_geom_bond_distance
Ir1 C21 2.031(8)
Ir1 C1 2.033(7)
Ir1 N21 2.064(6)
Ir1 N1 2.074(6)
Ir1 N42 2.145(6)
Ir1 N41 2.147(6)
Ir2 C101 2.016(8)
Ir2 C121 2.025(7)
Ir2 N101 2.055(7)
Ir2 N121 2.087(6)
Ir2 N142 2.146(6)
Ir2 N141 2.149(6)
C1 C2 1.388(11)
C1 C6 1.419(10)
C2 C3 1.391(11)
C2 H2 0.9500
C3 C4 1.385(11)
C3 H3 0.9500
C4 C5 1.383(11)
C4 H4 0.9500
C5 C6 1.400(10)
C5 H5 0.9500
C6 C7 1.437(11)
C7 N1 1.339(9)
C7 S1 1.720(8)
C8 C9 1.371(11)
C8 C11 1.485(11)
C8 S1 1.735(8)
C9 N1 1.393(10)
C9 C10 1.478(11)
C10 H10A 0.9800
C10 H10B 0.9800
C10 H10C 0.9800
C11 O1 1.201(9)
C11 O2 1.344(9)
C12 O2 1.471(9)
C12 C13 1.496(12)
C12 H12A 0.9900
C12 H12B 0.9900
C13 H13A 0.9800
C13 H13B 0.9800
C13 H13C 0.9800
C21 C22 1.393(11)
C21 C26 1.413(11)
C22 C23 1.399(11)
C22 H22 0.9500
C23 C24 1.390(12)
C23 H23 0.9500
C24 C25 1.383(12)
C24 H24 0.9500
C25 C26 1.381(11)
C25 H25 0.9500
C26 C27 1.448(11)
C27 N21 1.339(9)
C27 S21 1.706(8)
C28 C29 1.364(10)
C28 C31 1.491(12)
C28 S21 1.727(9)
C29 N21 1.377(10)
C29 C30 1.510(11)
C30 H30A 0.9800
C30 H30B 0.9800
C30 H30C 0.9800
C31 O21 1.206(10)
C31 O22 1.348(10)
C32 O22 1.460(11)
C32 C33 1.508(15)
C32 H32A 0.9900
C32 H32B 0.9900
C33 H33A 0.9800
C33 H33B 0.9800
C33 H33C 0.9800
C41 N41 1.330(9)
C41 C42 1.402(11)
C41 H41 0.9500
C42 C43 1.379(11)
C42 H42 0.9500
C43 C44 1.435(11)
C43 C53 1.497(11)
C44 C45 1.415(10)
C44 C51 1.435(11)
C45 N41 1.371(9)
C45 C46 1.425(10)
C46 N42 1.387(9)
C46 C47 1.412(11)
C47 C52 1.442(11)
C47 C48 1.444(11)
C48 C49 1.378(11)
C48 C59 1.481(11)
C49 C50 1.401(11)
C49 H49 0.9500
C50 N42 1.330(9)
C50 H50 0.9500
C51 C52 1.346(11)
C51 H51 0.9500
C52 H52 0.9500
C53 C58 1.369(12)
C53 C54 1.384(12)
C54 C55 1.420(12)
C54 H54 0.9500
C55 C56 1.381(13)
C55 H55 0.9500
C56 C57 1.336(14)
C56 H56 0.9500
C57 C58 1.386(13)
C57 H57 0.9500
C58 H58 0.9500
C59 C64 1.380(11)
C59 C60 1.403(11)
C60 C61 1.392(12)
C60 H60 0.9500
C61 C62 1.377(13)
C61 H61 0.9500
C62 C63 1.365(13)
C62 H62 0.9500
C63 C64 1.401(12)
C63 H63 0.9500
C64 H64 0.9500
C101 C102 1.402(11)
C101 C106 1.426(11)
C102 C103 1.390(11)
C102 H102 0.9500
C103 C104 1.396(12)
C103 H103 0.9500
C104 C105 1.397(12)
C104 H104 0.9500
C105 C106 1.409(11)
C105 H105 0.9500
C106 C107 1.436(11)
C107 N101 1.347(10)
C107 S101 1.709(8)
C108 C109 1.361(11)
C108 C111 1.503(12)
C108 S101 1.726(9)
C109 N101 1.401(10)
C109 C110 1.486(11)
C110 H11A 0.9800
C110 H11B 0.9800
C110 H11C 0.9800
C111 O101 1.202(10)
C111 O102 1.336(10)
C112 O102 1.470(16)
C112 C113 1.53(4)
C112 H11D 0.9900
C112 H11E 0.9900
C113 H11F 0.9800
C113 H11G 0.9800
C113 H11H 0.9800
O102 C512 1.469(17)
C512 C513 1.53(4)
C512 H51A 0.9900
C512 H51B 0.9900
C513 H51C 0.9800
C513 H51D 0.9800
C513 H51E 0.9800
C121 C122 1.392(10)
C121 C126 1.424(10)
C122 C123 1.397(11)
C122 H122 0.9500
C123 C124 1.377(12)
C123 H123 0.9500
C124 C125 1.391(12)
C124 H124 0.9500
C125 C126 1.391(11)
C125 H125 0.9500
C126 C127 1.451(11)
C127 N121 1.345(10)
C127 S121 1.690(8)
C128 C129 1.366(11)
C128 C131 1.495(12)
C128 S121 1.728(8)
C129 N121 1.388(10)
C129 C130 1.479(11)
C130 H13D 0.9800
C130 H13E 0.9800
C130 H13F 0.9800
C131 O121 1.199(10)
C131 O122 1.349(10)
C132 O122 1.465(10)
C132 C133 1.506(12)
C132 H13G 0.9900
C132 H13H 0.9900
C133 H13I 0.9800
C133 H13J 0.9800
C133 H13K 0.9800
C141 N141 1.324(9)
C141 C142 1.381(11)
C141 H141 0.9500
C142 C143 1.376(11)
C142 H142 0.9500
C143 C144 1.420(11)
C143 C153 1.497(11)
C144 C145 1.386(11)
C144 C151 1.442(10)
C145 N141 1.378(9)
C145 C146 1.436(11)
C146 N142 1.364(10)
C146 C147 1.420(10)
C147 C152 1.428(11)
C147 C148 1.434(11)
C148 C149 1.360(11)
C148 C159 1.481(10)
C149 C150 1.393(11)
C149 H149 0.9500
C150 N142 1.334(10)
C150 H150 0.9500
C151 C152 1.357(11)
C151 H151 0.9500
C152 H152 0.9500
C153 C154 1.387(12)
C153 C158 1.397(12)
C154 C155 1.402(14)
C154 H154 0.9500
C155 C156 1.379(16)
C155 H155 0.9500
C156 C157 1.365(15)
C156 H156 0.9500
C157 C158 1.388(12)
C157 H157 0.9500
C158 H158 0.9500
C159 C160 1.388(11)
C159 C164 1.413(12)
C160 C161 1.394(12)
C160 H160 0.9500
C161 C162 1.394(13)
C161 H161 0.9500
C162 C163 1.371(12)
C162 H162 0.9500
C163 C164 1.380(11)
C163 H163 0.9500
C164 H164 0.9500
F1 P1 1.609(6)
F2 P1 1.598(5)
F3 P1 1.596(5)
F4 P1 1.598(5)
F5 P1 1.604(6)
F6 P1 1.579(6)
F11 P11 1.595(6)
F12 P11 1.591(7)
F13 P11 1.596(6)
F14 P11 1.586(7)
F15 P11 1.602(6)
F16 P11 1.574(7)
C201 O201 1.43(2)
C201 C202 1.59(3)
C201 H20A 0.9900
C201 H20B 0.9900
C202 H20C 0.9800
C202 H20D 0.9800
C202 H20E 0.9800
C203 O201 1.42(2)
C203 C204 1.59(3)
C203 H20F 0.9900
C203 H20G 0.9900
C204 H20H 0.9800
C204 H20I 0.9800
C204 H20J 0.9800

loop_
_geom_torsion_atom_site_label_1
_geom_torsion_atom_site_label_2
_geom_torsion_atom_site_label_3
_geom_torsion_atom_site_label_4
_geom_torsion
C6 C1 C2 C3 1.0(12)
Ir1 C1 C2 C3 -177.4(6)
C1 C2 C3 C4 0.0(13)
C2 C3 C4 C5 -0.6(13)
C3 C4 C5 C6 0.2(13)
C4 C5 C6 C1 0.8(12)
C4 C5 C6 C7 178.7(8)
C2 C1 C6 C5 -1.4(11)
Ir1 C1 C6 C5 177.2(6)
C2 C1 C6 C7 -179.5(7)
Ir1 C1 C6 C7 -0.9(8)
C5 C6 C7 N1 -178.5(7)
C1 C6 C7 N1 -0.5(10)
C5 C6 C7 S1 0.5(12)
C1 C6 C7 S1 178.6(6)
C11 C8 C9 N1 179.2(8)
S1 C8 C9 N1 -0.3(9)
C11 C8 C9 C10 2.3(15)
S1 C8 C9 C10 -177.3(7)
C9 C8 C11 O1 17.2(15)
S1 C8 C11 O1 -163.3(7)
C9 C8 C11 O2 -162.6(8)
S1 C8 C11 O2 16.9(10)
C6 C7 N1 C9 177.0(7)
S1 C7 N1 C9 -2.1(9)
C6 C7 N1 Ir1 1.6(9)
S1 C7 N1 Ir1 -177.6(3)
C8 C9 N1 C7 1.5(10)
C10 C9 N1 C7 178.7(7)
C8 C9 N1 Ir1 175.6(6)
C10 C9 N1 Ir1 -7.2(12)
O1 C11 O2 C12 -2.5(12)
C8 C11 O2 C12 177.3(7)
C13 C12 O2 C11 174.6(8)
N1 C7 S1 C8 1.7(6)
C6 C7 S1 C8 -177.4(7)
C9 C8 S1 C7 -0.7(7)
C11 C8 S1 C7 179.7(7)
C26 C21 C22 C23 -1.8(12)
Ir1 C21 C22 C23 171.0(6)
C21 C22 C23 C24 1.4(13)
C22 C23 C24 C25 -0.1(13)
C23 C24 C25 C26 -0.5(13)
C24 C25 C26 C21 0.1(12)
C24 C25 C26 C27 -178.5(8)
C22 C21 C26 C25 1.1(12)
Ir1 C21 C26 C25 -172.6(6)
C22 C21 C26 C27 179.8(7)
Ir1 C21 C26 C27 6.1(9)
C25 C26 C27 N21 173.3(7)
C21 C26 C27 N21 -5.4(10)
C25 C26 C27 S21 -9.3(12)
C21 C26 C27 S21 172.0(6)
C31 C28 C29 N21 175.6(8)
S21 C28 C29 N21 -0.4(9)
C31 C28 C29 C30 -4.0(14)
S21 C28 C29 C30 -180.0(6)
C29 C28 C31 O21 2.8(15)
S21 C28 C31 O21 178.4(7)
C29 C28 C31 O22 -177.2(8)
S21 C28 C31 O22 -1.6(10)
C26 C27 N21 C29 177.4(7)
S21 C27 N21 C29 -0.3(8)
C26 C27 N21 Ir1 2.1(9)
S21 C27 N21 Ir1 -175.6(4)
C28 C29 N21 C27 0.4(10)
C30 C29 N21 C27 -179.9(7)
C28 C29 N21 Ir1 174.4(6)
C30 C29 N21 Ir1 -6.0(11)
O21 C31 O22 C32 -3.9(13)
C28 C31 O22 C32 176.1(7)
C33 C32 O22 C31 -78.8(10)
N21 C27 S21 C28 0.1(6)
C26 C27 S21 C28 -177.4(8)
C29 C28 S21 C27 0.1(6)
C31 C28 S21 C27 -176.2(7)
N41 C41 C42 C43 -1.5(13)
C41 C42 C43 C44 0.5(12)
C41 C42 C43 C53 178.6(7)
C42 C43 C44 C45 2.2(11)
C53 C43 C44 C45 -176.0(7)
C42 C43 C44 C51 -178.1(8)
C53 C43 C44 C51 3.7(12)
C43 C44 C45 N41 -4.2(11)
C51 C44 C45 N41 176.2(7)
C43 C44 C45 C46 178.4(7)
C51 C44 C45 C46 -1.3(11)
N41 C45 C46 N42 3.2(10)
C44 C45 C46 N42 -179.2(7)
N41 C45 C46 C47 -178.0(7)
C44 C45 C46 C47 -0.5(11)
N42 C46 C47 C52 -178.4(7)
C45 C46 C47 C52 2.9(11)
N42 C46 C47 C48 -2.2(11)
C45 C46 C47 C48 179.1(7)
C46 C47 C48 C49 -0.3(10)
C52 C47 C48 C49 175.6(7)
C46 C47 C48 C59 -178.0(7)
C52 C47 C48 C59 -2.1(12)
C47 C48 C49 C50 1.8(11)
C59 C48 C49 C50 179.4(7)
C48 C49 C50 N42 -0.8(12)
C45 C44 C51 C52 0.5(12)
C43 C44 C51 C52 -179.2(8)
C44 C51 C52 C47 2.1(13)
C46 C47 C52 C51 -3.8(11)
C48 C47 C52 C51 -179.7(8)
C42 C43 C53 C58 58.7(12)
C44 C43 C53 C58 -123.2(10)
C42 C43 C53 C54 -121.0(10)
C44 C43 C53 C54 57.0(12)
C58 C53 C54 C55 -3.4(14)
C43 C53 C54 C55 176.3(8)
C53 C54 C55 C56 1.6(15)
C54 C55 C56 C57 1.8(16)
C55 C56 C57 C58 -3.4(19)
C54 C53 C58 C57 1.9(16)
C43 C53 C58 C57 -177.8(10)
C56 C57 C58 C53 1.6(19)
C49 C48 C59 C64 -52.3(11)
C47 C48 C59 C64 125.2(9)
C49 C48 C59 C60 125.0(9)
C47 C48 C59 C60 -57.4(11)
C64 C59 C60 C61 0.1(12)
C48 C59 C60 C61 -177.3(8)
C59 C60 C61 C62 -1.8(13)
C60 C61 C62 C63 1.8(14)
C61 C62 C63 C64 -0.1(15)
C60 C59 C64 C63 1.6(13)
C48 C59 C64 C63 179.0(8)
C62 C63 C64 C59 -1.6(15)
C42 C41 N41 C45 -0.4(12)
C42 C41 N41 Ir1 -173.3(6)
C44 C45 N41 C41 3.2(11)
C46 C45 N41 C41 -179.2(7)
C44 C45 N41 Ir1 177.0(6)
C46 C45 N41 Ir1 -5.4(8)
C49 C50 N42 C46 -1.7(11)
C49 C50 N42 Ir1 179.7(6)
C47 C46 N42 C50 3.2(11)
C45 C46 N42 C50 -178.0(7)
C47 C46 N42 Ir1 -178.0(6)
C45 C46 N42 Ir1 0.7(8)
C106 C101 C102 C103 -0.8(12)
Ir2 C101 C102 C103 174.4(6)
C101 C102 C103 C104 2.0(13)
C102 C103 C104 C105 -2.5(13)
C103 C104 C105 C106 1.9(12)
C104 C105 C106 C101 -0.9(12)
C104 C105 C106 C107 179.0(8)
C102 C101 C106 C105 0.3(12)
Ir2 C101 C106 C105 -175.6(6)
C102 C101 C106 C107 -179.6(7)
Ir2 C101 C106 C107 4.5(9)
C105 C106 C107 N101 177.1(7)
C101 C106 C107 N101 -3.0(11)
C105 C106 C107 S101 -5.2(12)
C101 C106 C107 S101 174.7(6)
C111 C108 C109 N101 179.8(8)
S101 C108 C109 N101 0.8(9)
C111 C108 C109 C110 -2.4(14)
S101 C108 C109 C110 178.6(6)
C109 C108 C111 O101 -5.8(16)
S101 C108 C111 O101 173.1(8)
C109 C108 C111 O102 173.6(9)
S101 C108 C111 O102 -7.5(11)
C106 C107 N101 C109 177.1(7)
S101 C107 N101 C109 -0.9(9)
C106 C107 N101 Ir2 0.1(9)
S101 C107 N101 Ir2 -178.0(4)
C108 C109 N101 C107 0.1(10)
C110 C109 N101 C107 -177.9(7)
C108 C109 N101 Ir2 176.2(6)
C110 C109 N101 Ir2 -1.7(11)
O101 C111 O102 C512 -4(5)
C108 C111 O102 C512 177(5)
O101 C111 O102 C112 2(5)
C108 C111 O102 C112 -177(4)
C113 C112 O102 C111 -160(4)
C113 C112 O102 C512 -82(35)
N101 C107 S101 C108 1.2(7)
C106 C107 S101 C108 -176.6(8)
C109 C108 S101 C107 -1.1(7)
C111 C108 S101 C107 179.8(7)
C111 O102 C512 C513 159(4)
C112 O102 C512 C513 55(28)
C126 C121 C122 C123 -0.4(12)
Ir2 C121 C122 C123 177.2(6)
C121 C122 C123 C124 -0.8(14)
C122 C123 C124 C125 0.9(14)
C123 C124 C125 C126 0.2(13)
C124 C125 C126 C121 -1.4(13)
C124 C125 C126 C127 173.9(8)
C122 C121 C126 C125 1.5(12)
Ir2 C121 C126 C125 -176.4(7)
C122 C121 C126 C127 -174.3(7)
Ir2 C121 C126 C127 7.8(9)
C125 C126 C127 N121 176.6(8)
C121 C126 C127 N121 -7.7(11)
C125 C126 C127 S121 -12.2(13)
C121 C126 C127 S121 163.4(6)
C131 C128 C129 N121 -173.4(8)
S121 C128 C129 N121 1.8(9)
C131 C128 C129 C130 6.3(15)
S121 C128 C129 C130 -178.4(7)
C129 C128 C131 O121 -6.1(16)
S121 C128 C131 O121 179.0(8)
C129 C128 C131 O122 172.9(8)
S121 C128 C131 O122 -2.0(11)
C126 C127 N121 C129 174.8(7)
S121 C127 N121 C129 2.5(9)
C126 C127 N121 Ir2 3.9(9)
S121 C127 N121 Ir2 -168.5(4)
C128 C129 N121 C127 -2.7(10)
C130 C129 N121 C127 177.5(7)
C128 C129 N121 Ir2 165.8(6)
C130 C129 N121 Ir2 -14.0(12)
O121 C131 O122 C132 -1.7(13)
C128 C131 O122 C132 179.2(7)
C133 C132 O122 C131 -176.1(8)
N121 C127 S121 C128 -1.2(7)
C126 C127 S121 C128 -172.7(8)
C129 C128 S121 C127 -0.4(7)
C131 C128 S121 C127 175.3(8)
N141 C141 C142 C143 -1.8(12)
C141 C142 C143 C144 3.9(12)
C141 C142 C143 C153 -177.7(7)
C142 C143 C144 C145 -2.7(11)
C153 C143 C144 C145 178.9(7)
C142 C143 C144 C151 175.1(7)
C153 C143 C144 C151 -3.3(12)
C143 C144 C145 N141 -0.6(11)
C151 C144 C145 N141 -178.6(7)
C143 C144 C145 C146 179.5(7)
C151 C144 C145 C146 1.6(11)
N141 C145 C146 N142 3.8(10)
C144 C145 C146 N142 -176.3(7)
N141 C145 C146 C147 -176.8(7)
C144 C145 C146 C147 3.0(11)
N142 C146 C147 C152 174.3(7)
C145 C146 C147 C152 -5.0(11)
N142 C146 C147 C148 -4.2(12)
C145 C146 C147 C148 176.5(7)
C146 C147 C148 C149 5.9(11)
C152 C147 C148 C149 -172.6(8)
C146 C147 C148 C159 -174.3(7)
C152 C147 C148 C159 7.3(12)
C147 C148 C149 C150 -4.6(12)
C159 C148 C149 C150 175.6(8)
C148 C149 C150 N142 1.2(13)
C145 C144 C151 C152 -4.3(12)
C143 C144 C151 C152 177.9(8)
C144 C151 C152 C147 2.3(12)
C146 C147 C152 C151 2.4(12)
C148 C147 C152 C151 -179.2(8)
C142 C143 C153 C154 -54.3(12)
C144 C143 C153 C154 124.1(9)
C142 C143 C153 C158 123.4(9)
C144 C143 C153 C158 -58.3(11)
C158 C153 C154 C155 -0.1(15)
C143 C153 C154 C155 177.6(9)
C153 C154 C155 C156 0.2(17)
C154 C155 C156 C157 -1.6(18)
C155 C156 C157 C158 2.9(17)
C156 C157 C158 C153 -2.8(14)
C154 C153 C158 C157 1.4(13)
C143 C153 C158 C157 -176.3(8)
C149 C148 C159 C160 53.0(12)
C147 C148 C159 C160 -126.8(9)
C149 C148 C159 C164 -124.4(9)
C147 C148 C159 C164 55.8(11)
C164 C159 C160 C161 -1.9(13)
C148 C159 C160 C161 -179.3(8)
C159 C160 C161 C162 2.3(14)
C160 C161 C162 C163 -1.0(14)
C161 C162 C163 C164 -0.7(15)
C162 C163 C164 C159 1.1(14)
C160 C159 C164 C163 0.2(13)
C148 C159 C164 C163 177.6(8)
C142 C141 N141 C145 -1.6(11)
C142 C141 N141 Ir2 179.9(6)
C144 C145 N141 C141 2.8(11)
C146 C145 N141 C141 -177.4(7)
C144 C145 N141 Ir2 -178.5(6)
C146 C145 N141 Ir2 1.3(8)
C149 C150 N142 C146 0.8(12)
C149 C150 N142 Ir2 -171.0(6)
C147 C146 N142 C150 0.9(11)
C145 C146 N142 C150 -179.8(7)
C147 C146 N142 Ir2 173.7(6)
C145 C146 N142 Ir2 -7.0(9)
C204 C203 O201 C201 174(3)
C202 C201 O201 C203 -79(4)
